data_2242200
loop_
_publ_author_name
'Fu, Wei-Wei'
'Li, Ya-Qian'
'Liu, Yang'
'Chen, Man-Sheng'
'Li, Wei'
'Yang, Ying-Qun'

_publ_section_title
;
 An infinite two-dimensional hybrid water--chloride network in a
 4'-(furan-2-yl)-2,2':6',2''-terpyridine nickel(II) matrix
;
_journal_coeditor_code LH5845
_journal_issue 6
_journal_name_full 'Acta Crystallographica Section E'
_journal_page_first 871
_journal_page_last 875
_journal_paper_doi 10.1107/S2056989017007095
_journal_volume 73
_journal_year 2017
_chemical_formula_iupac '[Ni (C19 H13 N3 O1)2] Cl2, 10H2 O1'
_chemical_formula_moiety 'C38 H26 N6 Ni O2 2+, 2(Cl -), 10(H2 O1)'
_chemical_formula_sum 'C38 H46 Cl2 N6 Ni O12'
_chemical_formula_weight 908.42
_chemical_name_systematic
;
Bis[4'-(furan-2-yl)-2,2':6',2''-terpyridine]nickel(II)
dichloride decahydrate
;
_space_group_crystal_system triclinic
_space_group_IT_number 2
_space_group_name_Hall '-P 1'
_space_group_name_H-M_alt 'P -1'
_symmetry_space_group_name_Hall '-P 1'
_symmetry_space_group_name_H-M 'P -1'
_atom_sites_solution_hydrogens mixed
_atom_sites_solution_primary direct
_atom_sites_solution_secondary difmap
_audit_creation_method SHELXL-2014/7
_cell_angle_alpha 76.330(10)
_cell_angle_beta 88.582(12)
_cell_angle_gamma 67.077(11)
_cell_formula_units_Z 2
_cell_length_a 10.351(7)
_cell_length_b 11.894(8)
_cell_length_c 19.070(13)
_cell_measurement_reflns_used 3615
_cell_measurement_temperature 296(2)
_cell_measurement_theta_max 23.99
_cell_measurement_theta_min 2.20
_cell_volume 2095(2)
_computing_cell_refinement
;
SMART (Bruker, 2012)
;
_computing_data_collection
;
SMART (Bruker, 2012)
;
_computing_data_reduction
;
SAINT (Bruker, 2012)
;
_computing_molecular_graphics
;
DIAMOND (Brandenburg & Putz, 2008)
;
_computing_publication_material
;
publCIF (Westrip, 2010)
;
_computing_structure_refinement
;
SHELXL2014 (Sheldrick, 2015b) and  <i>OLEX2</i>(Dolomanov <i>et al.</i>,
2009)
;
_computing_structure_solution
;
SHELXT (Sheldrick, 2015a) and <i>OLEX2</i> (Dolomanov <i>et al.</i>,
2009)
;
_diffrn_ambient_temperature 296(2)
_diffrn_measured_fraction_theta_full 0.989
_diffrn_measured_fraction_theta_max 0.989
_diffrn_measurement_device_type 'Bruker SMART CCD area-detector'
_diffrn_measurement_method 'phi and omega scans'
_diffrn_radiation_type MoK\a
_diffrn_radiation_wavelength 0.71073
_diffrn_reflns_av_R_equivalents 0.0286
_diffrn_reflns_limit_h_max 8
_diffrn_reflns_limit_h_min -12
_diffrn_reflns_limit_k_max 13
_diffrn_reflns_limit_k_min -14
_diffrn_reflns_limit_l_max 19
_diffrn_reflns_limit_l_min -22
_diffrn_reflns_number 10779
_diffrn_reflns_theta_full 25.100
_diffrn_reflns_theta_max 25.100
_diffrn_reflns_theta_min 1.918
_exptl_absorpt_coefficient_mu 0.659
_exptl_absorpt_correction_T_max 0.9082
_exptl_absorpt_correction_T_min 0.8641
_exptl_absorpt_correction_type multi-scan
_exptl_absorpt_process_details
;
(SADABS; Bruker, 2012)
;
_exptl_crystal_colour brown
_exptl_crystal_density_diffrn 1.440
_exptl_crystal_density_method 'not measured'
_exptl_crystal_description block
_exptl_crystal_F_000 948
_exptl_crystal_size_max 0.230
_exptl_crystal_size_mid 0.180
_exptl_crystal_size_min 0.150
_refine_diff_density_max 0.415
_refine_diff_density_min -0.526
_refine_ls_extinction_method none
_refine_ls_goodness_of_fit_ref 1.065
_refine_ls_hydrogen_treatment constr
_refine_ls_matrix_type full
_refine_ls_number_parameters 546
_refine_ls_number_reflns 7382
_refine_ls_number_restraints 75
_refine_ls_restrained_S_all 1.096
_refine_ls_R_factor_all 0.0714
_refine_ls_R_factor_gt 0.0499
_refine_ls_shift/su_max 0.000
_refine_ls_shift/su_mean 0.000
_refine_ls_structure_factor_coef Fsqd
_refine_ls_weighting_details 'w=1/[\s^2^(Fo^2^)+(0.0689P)^2^] where P=(Fo^2^+2Fc^2^)/3'
_refine_ls_weighting_scheme calc
_refine_ls_wR_factor_gt 0.1314
_refine_ls_wR_factor_ref 0.1439
_reflns_number_gt 5322
_reflns_number_total 7382
_reflns_threshold_expression 'I > 2\s(I)'
_cod_data_source_file lh5845sup1.cif
_cod_data_source_block I
_cod_database_code 2242200
_shelx_space_group_comment
;
The symmetry employed for this shelxl refinement is uniquely defined
by the following loop, which should always be used as a source of
symmetry information in preference to the above space-group names.
They are only intended as comments.
;
_shelx_estimated_absorpt_t_min 0.863
_shelx_estimated_absorpt_t_max 0.908

loop_
_space_group_symop_operation_xyz
'x, y, z'
'-x, -y, -z'

loop_
_atom_site_type_symbol
_atom_site_label
_atom_site_fract_x
_atom_site_fract_y
_atom_site_fract_z
_atom_site_U_iso_or_equiv
_atom_site_adp_type
_atom_site_calc_flag
_atom_site_occupancy
_atom_site_disorder_assembly
_atom_site_disorder_group
Ni Ni1 0.97894(4) 0.78241(4) 0.74747(2) 0.03697(15) Uani d 1 . .
Cl Cl1 0.30308(10) 0.17463(10) 0.94851(6) 0.0626(3) Uani d 1 . .
Cl Cl2 0.28593(15) 0.70315(14) 0.37352(7) 0.0975(4) Uani d 1 . .
N N1 0.9435(3) 0.6158(2) 0.77056(14) 0.0395(6) Uani d 1 . .
N N2 1.0808(3) 0.6936(2) 0.84370(14) 0.0371(6) Uani d 1 . .
N N3 1.0524(3) 0.9124(2) 0.76977(14) 0.0402(6) Uani d 1 . .
N N4 1.1361(3) 0.7137(2) 0.67860(15) 0.0404(6) Uani d 1 . .
N N5 0.8802(3) 0.8743(2) 0.65098(14) 0.0363(6) Uani d 1 . .
N N6 0.7778(3) 0.8893(3) 0.77339(14) 0.0399(6) Uani d 1 . .
O O1W 0.0399(3) 0.1312(3) 1.0094(2) 0.1017(12) Uani d 1 . .
H H1WA 0.1069 0.1479 0.9865 0.153 Uiso d 1 . .
H H1WB -0.0184 0.1283 0.9785 0.153 Uiso d 1 . .
O O1 1.3786(3) 0.5497(3) 1.07455(16) 0.0771(8) Uani d 1 . .
O O2W 0.3405(4) 0.3554(3) 0.8020(2) 0.1191(14) Uani d 1 . .
H H2WB 0.4256 0.3390 0.7997 0.179 Uiso d 1 . .
H H2WA 0.3280 0.3179 0.8431 0.179 Uiso d 1 . .
O O2 0.7323(4) 1.0325(5) 0.38766(18) 0.0652(12) Uani d 0.786(13) A 1
O O2A 0.5318(13) 1.1546(17) 0.4459(8) 0.0652(12) Uani d 0.214(13) A 2
O O3W 0.0344(6) 0.4187(5) 0.4364(3) 0.161(2) Uani d 1 . .
H H3WC 0.1242 0.3849 0.4377 0.241 Uiso d 1 . .
H H3WA -0.0004 0.4792 0.3967 0.241 Uiso d 1 . .
O O4W 0.2936(5) 0.4343(4) 0.4358(2) 0.1321(15) Uani d 1 . .
H H4WB 0.2366 0.5098 0.4401 0.198 Uiso d 1 . .
H H4WA 0.3534 0.4658 0.4168 0.198 Uiso d 1 . .
O O5W 0.3714(4) 0.7092(4) 0.21731(19) 0.1075(12) Uani d 1 . .
H H5WA 0.3229 0.7484 0.2484 0.161 Uiso d 1 . .
H H5WB 0.3079 0.7751 0.1866 0.161 Uiso d 1 . .
O O6W 0.8002(4) 0.6442(4) 0.3295(2) 0.1187(14) Uani d 1 . .
H H6WC 0.7594 0.6559 0.2898 0.178 Uiso d 1 . .
H H6WA 0.7339 0.6982 0.3442 0.178 Uiso d 1 . .
O O7W 0.5809(3) 0.6957(3) 0.42459(18) 0.0892(10) Uani d 1 . .
H H7WA 0.5069 0.6842 0.4137 0.134 Uiso d 1 . .
H H7WB 0.6169 0.6500 0.4680 0.134 Uiso d 1 . .
O O8W 0.9848(5) 0.7051(5) 0.4183(3) 0.165(2) Uani d 1 . .
H H8WC 0.9741 0.6910 0.4634 0.247 Uiso d 1 . .
H H8WD 1.0541 0.7266 0.4086 0.247 Uiso d 1 . .
O O9W 0.1697(4) 0.8720(3) 0.08918(18) 0.0972(11) Uani d 1 . .
H H9WA 0.2328 0.8596 0.0583 0.146 Uiso d 1 . .
H H9WB 0.1381 0.9527 0.0824 0.146 Uiso d 1 . .
O O10W 0.6127(3) 0.1247(3) -0.00361(17) 0.0790(9) Uani d 1 . .
H H10A 0.5244 0.1474 -0.0182 0.119 Uiso d 1 . .
H H10B 0.6177 0.0479 0.0111 0.119 Uiso d 1 . .
C C1 1.4491(5) 0.4603(6) 1.1365(3) 0.0893(16) Uani d 1 . .
H H1A 1.4970 0.4732 1.1724 0.107 Uiso calc 1 . .
C C2 1.4381(5) 0.3551(6) 1.1366(2) 0.0892(16) Uani d 1 . .
H H2A 1.4785 0.2800 1.1719 0.107 Uiso calc 1 . .
C C3 1.3555(4) 0.3735(4) 1.0750(2) 0.0629(10) Uani d 1 . .
H H3A 1.3284 0.3149 1.0618 0.075 Uiso calc 1 . .
C C4 1.3234(4) 0.4928(4) 1.03888(19) 0.0502(8) Uani d 1 . .
C C5 1.2401(3) 0.5626(3) 0.97208(18) 0.0439(8) Uani d 1 . .
C C6 1.2338(3) 0.6820(3) 0.93761(18) 0.0450(8) Uani d 1 . .
H H6 1.2842 0.7184 0.9575 0.054 Uiso calc 1 . .
C C7 1.1634(3) 0.5118(3) 0.93943(18) 0.0435(8) Uani d 1 . .
H H7 1.1657 0.4322 0.9610 0.052 Uiso calc 1 . .
C C8 1.0858(3) 0.5796(3) 0.87613(17) 0.0400(7) Uani d 1 . .
C C9 1.1521(3) 0.7449(3) 0.87409(17) 0.0386(7) Uani d 1 . .
C C10 1.1305(3) 0.8734(3) 0.83215(18) 0.0405(8) Uani d 1 . .
C C11 1.1802(4) 0.9497(4) 0.8570(2) 0.0519(9) Uani d 1 . .
H H11 1.2359 0.9201 0.9003 0.062 Uiso calc 1 . .
C C12 1.1457(4) 1.0711(4) 0.8163(2) 0.0591(10) Uani d 1 . .
H H12 1.1772 1.1250 0.8319 0.071 Uiso calc 1 . .
C C13 1.0652(4) 1.1115(4) 0.7531(2) 0.0574(10) Uani d 1 . .
H H13 1.0410 1.1932 0.7251 0.069 Uiso calc 1 . .
C C14 1.0200(4) 1.0298(3) 0.7311(2) 0.0506(9) Uani d 1 . .
H H14 0.9649 1.0577 0.6877 0.061 Uiso calc 1 . .
C C15 0.9995(3) 0.5383(3) 0.83507(18) 0.0384(7) Uani d 1 . .
C C16 0.9774(4) 0.4297(3) 0.8607(2) 0.0485(9) Uani d 1 . .
H H16 1.0166 0.3774 0.9060 0.058 Uiso calc 1 . .
C C17 0.8971(4) 0.3996(4) 0.8187(2) 0.0568(10) Uani d 1 . .
H H17 0.8794 0.3274 0.8356 0.068 Uiso calc 1 . .
C C18 0.8430(4) 0.4757(4) 0.7518(2) 0.0557(10) Uani d 1 . .
H H18 0.7900 0.4550 0.7223 0.067 Uiso calc 1 . .
C C19 0.8678(4) 0.5830(3) 0.7287(2) 0.0491(9) Uani d 1 . .
H H19 0.8315 0.6347 0.6828 0.059 Uiso calc 1 . .
C C20 1.2646(4) 0.6268(3) 0.6978(2) 0.0507(9) Uani d 1 . .
H H20 1.2924 0.5921 0.7468 0.061 Uiso calc 1 . .
C C21 1.3586(4) 0.5861(4) 0.6483(2) 0.0624(11) Uani d 1 . .
H H21 1.4483 0.5246 0.6635 0.075 Uiso calc 1 . .
C C22 1.3193(4) 0.6362(4) 0.5779(2) 0.0605(10) Uani d 1 . .
H H22 1.3821 0.6104 0.5435 0.073 Uiso calc 1 . .
C C23 1.1853(4) 0.7262(4) 0.5561(2) 0.0515(9) Uani d 1 . .
H H23 1.1565 0.7615 0.5073 0.062 Uiso calc 1 . .
C C24 1.0956(3) 0.7623(3) 0.60840(18) 0.0389(7) Uani d 1 . .
C C25 0.9482(3) 0.8536(3) 0.59157(17) 0.0383(7) Uani d 1 . .
C C26 0.8800(4) 0.9120(3) 0.52461(18) 0.0438(8) Uani d 1 . .
H H26 0.9271 0.8958 0.4836 0.053 Uiso calc 1 . .
C C27 0.7407(4) 0.9953(3) 0.51755(18) 0.0421(8) Uani d 1 . .
C C28 0.6734(4) 1.0179(3) 0.57974(18) 0.0423(8) Uani d 1 . .
H H28 0.5803 1.0746 0.5767 0.051 Uiso calc 1 . .
C C29 0.7472(3) 0.9549(3) 0.64582(17) 0.0367(7) Uani d 1 . .
C C30 0.6892(3) 0.9652(3) 0.71648(17) 0.0378(7) Uani d 1 . .
C C31 0.5555(4) 1.0467(3) 0.7236(2) 0.0488(8) Uani d 1 . .
H H31 0.4960 1.0997 0.6831 0.059 Uiso calc 1 . .
C C32 0.5115(4) 1.0483(4) 0.7922(2) 0.0551(10) Uani d 1 . .
H H32 0.4211 1.1021 0.7987 0.066 Uiso calc 1 . .
C C33 0.6021(4) 0.9698(4) 0.8509(2) 0.0549(10) Uani d 1 . .
H H33 0.5743 0.9694 0.8977 0.066 Uiso calc 1 . .
C C34 0.7340(4) 0.8921(3) 0.83933(19) 0.0499(9) Uani d 1 . .
H H34 0.7956 0.8391 0.8791 0.060 Uiso calc 1 . .
C C35 0.6651(4) 1.0581(3) 0.44799(17) 0.0473(8) Uani d 1 . .
C C36 0.5368(6) 1.1455(5) 0.4263(4) 0.0530(14) Uani d 0.786(13) A 1
H H36 0.4693 1.1807 0.4566 0.064 Uiso calc 0.786(13) A 1
C C36A 0.695(2) 1.046(2) 0.3801(7) 0.0530(14) Uani d 0.214(13) A 2
H H36A 0.7779 0.9894 0.3672 0.064 Uiso calc 0.214(13) A 2
C C37 0.5193(7) 1.1758(6) 0.3518(4) 0.0582(16) Uani d 0.786(13) A 1
H H37 0.4390 1.2338 0.3231 0.070 Uiso calc 0.786(13) A 1
C C37A 0.585(3) 1.130(2) 0.3344(7) 0.0582(16) Uani d 0.214(13) A 2
H H37A 0.5793 1.1393 0.2846 0.070 Uiso calc 0.214(13) A 2
C C38 0.6383(8) 1.1068(6) 0.3293(2) 0.0593(15) Uani d 0.786(13) A 1
H H38 0.6561 1.1081 0.2811 0.071 Uiso calc 0.786(13) A 1
C C38A 0.4838(19) 1.198(2) 0.3714(10) 0.0593(15) Uani d 0.214(13) A 2
H H38A 0.3980 1.2620 0.3516 0.071 Uiso calc 0.214(13) A 2

loop_
_atom_site_aniso_label
_atom_site_aniso_U_11
_atom_site_aniso_U_22
_atom_site_aniso_U_33
_atom_site_aniso_U_12
_atom_site_aniso_U_13
_atom_site_aniso_U_23
Ni1 0.0399(3) 0.0386(3) 0.0332(2) -0.01552(19) 0.00434(16) -0.01032(18)
Cl1 0.0538(6) 0.0650(6) 0.0640(6) -0.0216(5) -0.0007(4) -0.0095(5)
Cl2 0.1043(10) 0.1146(11) 0.0714(9) -0.0447(9) 0.0106(7) -0.0168(8)
N1 0.0398(15) 0.0438(16) 0.0373(16) -0.0172(13) 0.0044(12) -0.0131(13)
N2 0.0400(15) 0.0369(15) 0.0358(15) -0.0158(12) 0.0047(11) -0.0110(12)
N3 0.0430(16) 0.0411(16) 0.0405(16) -0.0189(13) 0.0082(12) -0.0138(13)
N4 0.0399(16) 0.0407(15) 0.0411(17) -0.0147(13) 0.0069(12) -0.0136(13)
N5 0.0383(15) 0.0357(14) 0.0361(15) -0.0151(12) 0.0085(11) -0.0106(12)
N6 0.0434(15) 0.0457(16) 0.0337(15) -0.0192(13) 0.0088(12) -0.0132(13)
O1W 0.075(2) 0.106(3) 0.121(3) -0.032(2) 0.034(2) -0.033(2)
O1 0.080(2) 0.091(2) 0.0604(19) -0.0284(18) -0.0039(15) -0.0255(17)
O2W 0.153(4) 0.072(2) 0.096(3) -0.015(2) 0.047(3) -0.008(2)
O2 0.054(2) 0.083(3) 0.0378(19) -0.010(2) -0.0021(15) -0.0050(18)
O2A 0.054(2) 0.083(3) 0.0378(19) -0.010(2) -0.0021(15) -0.0050(18)
O3W 0.202(5) 0.220(6) 0.127(4) -0.143(5) 0.047(4) -0.068(4)
O4W 0.120(3) 0.150(4) 0.113(4) -0.051(3) -0.009(3) -0.011(3)
O5W 0.149(4) 0.128(3) 0.073(2) -0.083(3) 0.012(2) -0.025(2)
O6W 0.114(3) 0.157(4) 0.141(4) -0.090(3) 0.056(3) -0.079(3)
O7W 0.085(2) 0.081(2) 0.084(2) -0.0156(18) -0.0003(17) -0.0184(18)
O8W 0.163(5) 0.214(6) 0.121(4) -0.081(4) 0.011(3) -0.034(4)
O9W 0.097(2) 0.104(3) 0.092(3) -0.049(2) 0.031(2) -0.015(2)
O10W 0.0620(18) 0.094(2) 0.085(2) -0.0325(17) -0.0038(15) -0.0244(18)
C1 0.064(3) 0.129(5) 0.055(3) -0.010(3) -0.018(2) -0.034(3)
C2 0.089(4) 0.093(4) 0.042(2) 0.003(3) -0.0113(18) -0.003(2)
C3 0.075(3) 0.0587(19) 0.050(2) -0.022(2) 0.0019(17) -0.0116(17)
C4 0.047(2) 0.0585(18) 0.0374(19) -0.0128(18) 0.0000(14) -0.0124(14)
C5 0.0400(19) 0.048(2) 0.0362(19) -0.0093(16) 0.0054(14) -0.0112(16)
C6 0.0435(19) 0.051(2) 0.044(2) -0.0188(17) 0.0034(15) -0.0183(17)
C7 0.050(2) 0.0385(19) 0.0375(19) -0.0151(16) 0.0043(15) -0.0055(15)
C8 0.0401(18) 0.0429(19) 0.0377(19) -0.0152(16) 0.0080(14) -0.0135(16)
C9 0.0388(18) 0.0428(19) 0.0337(18) -0.0132(15) 0.0066(13) -0.0141(15)
C10 0.0414(18) 0.0447(19) 0.042(2) -0.0201(16) 0.0089(14) -0.0181(16)
C11 0.055(2) 0.058(2) 0.052(2) -0.0278(19) 0.0027(17) -0.0200(19)
C12 0.064(3) 0.056(2) 0.073(3) -0.034(2) 0.014(2) -0.028(2)
C13 0.071(3) 0.043(2) 0.063(3) -0.027(2) 0.007(2) -0.0150(19)
C14 0.055(2) 0.045(2) 0.048(2) -0.0179(18) 0.0037(16) -0.0072(17)
C15 0.0359(17) 0.0386(18) 0.0415(19) -0.0134(15) 0.0070(14) -0.0139(15)
C16 0.048(2) 0.041(2) 0.054(2) -0.0163(17) 0.0054(16) -0.0071(17)
C17 0.059(2) 0.046(2) 0.073(3) -0.0288(19) 0.007(2) -0.016(2)
C18 0.054(2) 0.055(2) 0.068(3) -0.029(2) 0.0026(19) -0.022(2)
C19 0.051(2) 0.053(2) 0.047(2) -0.0222(18) -0.0010(16) -0.0158(18)
C20 0.044(2) 0.049(2) 0.056(2) -0.0134(18) 0.0049(17) -0.0156(18)
C21 0.038(2) 0.064(3) 0.077(3) -0.0086(19) 0.0091(19) -0.023(2)
C22 0.050(2) 0.067(3) 0.066(3) -0.018(2) 0.024(2) -0.030(2)
C23 0.050(2) 0.059(2) 0.047(2) -0.0196(19) 0.0147(16) -0.0205(18)
C24 0.0402(18) 0.0378(18) 0.043(2) -0.0171(15) 0.0103(14) -0.0145(15)
C25 0.0433(19) 0.0414(18) 0.0358(18) -0.0197(16) 0.0114(14) -0.0154(15)
C26 0.051(2) 0.049(2) 0.0360(19) -0.0231(18) 0.0153(15) -0.0148(16)
C27 0.050(2) 0.0430(19) 0.0353(19) -0.0212(17) 0.0044(14) -0.0087(15)
C28 0.0429(19) 0.0409(19) 0.040(2) -0.0133(16) 0.0039(14) -0.0102(15)
C29 0.0415(19) 0.0349(17) 0.0358(18) -0.0157(15) 0.0086(14) -0.0121(14)
C30 0.0422(19) 0.0366(18) 0.0377(19) -0.0169(15) 0.0076(14) -0.0128(15)
C31 0.047(2) 0.047(2) 0.048(2) -0.0144(17) 0.0088(16) -0.0121(17)
C32 0.051(2) 0.059(2) 0.060(3) -0.0197(19) 0.0225(19) -0.027(2)
C33 0.063(2) 0.063(2) 0.044(2) -0.025(2) 0.0233(18) -0.023(2)
C34 0.061(2) 0.056(2) 0.0343(19) -0.0238(19) 0.0103(16) -0.0136(17)
C35 0.058(2) 0.057(2) 0.0349(19) -0.029(2) 0.0046(16) -0.0142(17)
C36 0.057(3) 0.050(3) 0.049(3) -0.016(2) 0.016(3) -0.019(3)
C36A 0.057(3) 0.050(3) 0.049(3) -0.016(2) 0.016(3) -0.019(3)
C37 0.045(3) 0.057(3) 0.060(3) -0.010(3) -0.003(3) -0.010(3)
C37A 0.045(3) 0.057(3) 0.060(3) -0.010(3) -0.003(3) -0.010(3)
C38 0.056(3) 0.074(4) 0.033(2) -0.014(3) -0.004(2) -0.005(2)
C38A 0.056(3) 0.074(4) 0.033(2) -0.014(3) -0.004(2) -0.005(2)

loop_
_atom_type_symbol
_atom_type_description
_atom_type_scat_dispersion_real
_atom_type_scat_dispersion_imag
_atom_type_scat_source
C C 0.0033 0.0016 'International Tables Vol C Tables 4.2.6.8 and 6.1.1.4'
H H 0.0000 0.0000 'International Tables Vol C Tables 4.2.6.8 and 6.1.1.4'
N N 0.0061 0.0033 'International Tables Vol C Tables 4.2.6.8 and 6.1.1.4'
O O 0.0106 0.0060 'International Tables Vol C Tables 4.2.6.8 and 6.1.1.4'
Cl Cl 0.1484 0.1585 'International Tables Vol C Tables 4.2.6.8 and 6.1.1.4'
Ni Ni 0.3393 1.1124 'International Tables Vol C Tables 4.2.6.8 and 6.1.1.4'

loop_
_geom_angle_atom_site_label_1
_geom_angle_atom_site_label_2
_geom_angle_atom_site_label_3
_geom_angle
_geom_angle_publ_flag
N5 Ni1 N2 178.36(10) y
N5 Ni1 N6 77.81(11) y
N2 Ni1 N6 102.65(11) y
N5 Ni1 N3 100.71(11) y
N2 Ni1 N3 77.74(11) y
N6 Ni1 N3 89.84(11) y
N5 Ni1 N1 103.80(10) y
N2 Ni1 N1 77.77(11) y
N6 Ni1 N1 93.13(11) y
N3 Ni1 N1 155.38(11) y
N5 Ni1 N4 78.10(11) y
N2 Ni1 N4 101.46(12) y
N6 Ni1 N4 155.89(11) y
N3 Ni1 N4 95.46(11) y
N1 Ni1 N4 91.74(10) ?
C15 N1 C19 118.5(3) ?
C15 N1 Ni1 114.5(2) ?
C19 N1 Ni1 126.9(2) ?
C8 N2 C9 120.0(3) ?
C8 N2 Ni1 120.1(2) ?
C9 N2 Ni1 119.7(2) ?
C14 N3 C10 118.6(3) ?
C14 N3 Ni1 126.4(2) ?
C10 N3 Ni1 114.8(2) ?
C20 N4 C24 118.8(3) ?
C20 N4 Ni1 127.0(3) ?
C24 N4 Ni1 114.1(2) ?
C29 N5 C25 120.9(3) ?
C29 N5 Ni1 119.5(2) ?
C25 N5 Ni1 119.6(2) ?
C34 N6 C30 118.6(3) ?
C34 N6 Ni1 126.8(2) ?
C30 N6 Ni1 114.5(2) ?
H1WA O1W H1WB 109.3 ?
C4 O1 C1 105.9(4) ?
H2WB O2W H2WA 108.4 ?
C35 O2 C38 106.7(4) ?
C35 O2A C38A 104.3(8) ?
H3WC O3W H3WA 110.8 ?
H4WB O4W H4WA 89.3 ?
H5WA O5W H5WB 81.1 ?
H6WC O6W H6WA 96.0 ?
H7WA O7W H7WB 110.0 ?
H8WC O8W H8WD 111.3 ?
H9WA O9W H9WB 101.0 ?
H10A O10W H10B 87.7 ?
C2 C1 O1 109.2(4) ?
C2 C1 H1A 125.4 ?
O1 C1 H1A 125.4 ?
C1 C2 C3 108.6(5) ?
C1 C2 H2A 125.7 ?
C3 C2 H2A 125.7 ?
C4 C3 C2 105.5(4) ?
C4 C3 H3A 127.3 ?
C2 C3 H3A 127.3 ?
C3 C4 O1 110.8(3) ?
C3 C4 C5 129.7(4) ?
O1 C4 C5 119.5(3) ?
C6 C5 C7 118.2(3) ?
C6 C5 C4 121.2(3) ?
C7 C5 C4 120.6(3) ?
C9 C6 C5 118.8(3) ?
C9 C6 H6 120.6 ?
C5 C6 H6 120.6 ?
C8 C7 C5 119.4(3) ?
C8 C7 H7 120.3 ?
C5 C7 H7 120.3 ?
N2 C8 C7 121.8(3) ?
N2 C8 C15 112.6(3) ?
C7 C8 C15 125.6(3) ?
N2 C9 C6 121.7(3) ?
N2 C9 C10 112.7(3) ?
C6 C9 C10 125.5(3) ?
N3 C10 C11 122.2(3) ?
N3 C10 C9 114.7(3) ?
C11 C10 C9 122.9(3) ?
C10 C11 C12 118.4(4) ?
C10 C11 H11 120.8 ?
C12 C11 H11 120.8 ?
C13 C12 C11 119.5(3) ?
C13 C12 H12 120.3 ?
C11 C12 H12 120.3 ?
C12 C13 C14 119.1(4) ?
C12 C13 H13 120.4 ?
C14 C13 H13 120.4 ?
N3 C14 C13 122.1(4) ?
N3 C14 H14 118.9 ?
C13 C14 H14 118.9 ?
N1 C15 C16 121.9(3) ?
N1 C15 C8 114.7(3) ?
C16 C15 C8 123.5(3) ?
C17 C16 C15 119.0(4) ?
C17 C16 H16 120.5 ?
C15 C16 H16 120.5 ?
C18 C17 C16 119.8(3) ?
C18 C17 H17 120.1 ?
C16 C17 H17 120.1 ?
C17 C18 C19 119.1(3) ?
C17 C18 H18 120.5 ?
C19 C18 H18 120.5 ?
N1 C19 C18 121.7(4) ?
N1 C19 H19 119.1 ?
C18 C19 H19 119.1 ?
N4 C20 C21 122.5(4) ?
N4 C20 H20 118.8 ?
C21 C20 H20 118.8 ?
C22 C21 C20 118.9(4) ?
C22 C21 H21 120.6 ?
C20 C21 H21 120.6 ?
C21 C22 C23 119.9(4) ?
C21 C22 H22 120.0 ?
C23 C22 H22 120.0 ?
C24 C23 C22 118.4(4) ?
C24 C23 H23 120.8 ?
C22 C23 H23 120.8 ?
N4 C24 C23 121.5(3) ?
N4 C24 C25 115.4(3) ?
C23 C24 C25 123.1(3) ?
N5 C25 C26 120.4(3) ?
N5 C25 C24 112.8(3) ?
C26 C25 C24 126.8(3) ?
C25 C26 C27 120.0(3) ?
C25 C26 H26 120.0 ?
C27 C26 H26 120.0 ?
C26 C27 C28 118.7(3) ?
C26 C27 C35 121.7(3) ?
C28 C27 C35 119.7(3) ?
C29 C28 C27 118.6(3) ?
C29 C28 H28 120.7 ?
C27 C28 H28 120.7 ?
N5 C29 C28 121.4(3) ?
N5 C29 C30 113.5(3) ?
C28 C29 C30 125.1(3) ?
N6 C30 C31 122.3(3) ?
N6 C30 C29 114.5(3) ?
C31 C30 C29 123.1(3) ?
C30 C31 C32 118.4(3) ?
C30 C31 H31 120.8 ?
C32 C31 H31 120.8 ?
C33 C32 C31 119.4(3) ?
C33 C32 H32 120.3 ?
C31 C32 H32 120.3 ?
C34 C33 C32 118.7(3) ?
C34 C33 H33 120.7 ?
C32 C33 H33 120.7 ?
N6 C34 C33 122.6(3) ?
N6 C34 H34 118.7 ?
C33 C34 H34 118.7 ?
C36 C35 O2 107.6(4) ?
C36A C35 O2A 109.5(8) ?
C36 C35 C27 133.6(4) ?
C36A C35 C27 133.4(8) ?
O2 C35 C27 118.8(3) ?
O2A C35 C27 117.1(7) ?
C35 C36 C37 109.4(4) ?
C35 C36 H36 125.3 ?
C37 C36 H36 125.3 ?
C37A C36A C35 108.2(9) ?
C37A C36A H36A 125.9 ?
C35 C36A H36A 125.9 ?
C38 C37 C36 106.7(4) ?
C38 C37 H37 126.7 ?
C36 C37 H37 126.7 ?
C36A C37A C38A 110.1(10) ?
C36A C37A H37A 124.9 ?
C38A C37A H37A 124.9 ?
C37 C38 O2 109.6(4) ?
C37 C38 H38 125.2 ?
O2 C38 H38 125.2 ?
C37A C38A O2A 107.8(9) ?
C37A C38A H38A 126.1 ?
O2A C38A H38A 126.1 ?

loop_
_geom_bond_atom_site_label_1
_geom_bond_atom_site_label_2
_geom_bond_distance
_geom_bond_publ_flag
Ni1 N5 1.974(3) y
Ni1 N2 1.977(3) y
Ni1 N6 2.093(3) y
Ni1 N3 2.096(3) y
Ni1 N1 2.098(3) y
Ni1 N4 2.099(3) y
N1 C15 1.335(4) ?
N1 C19 1.350(4) ?
N2 C8 1.331(4) ?
N2 C9 1.339(4) ?
N3 C14 1.329(4) ?
N3 C10 1.333(4) ?
N4 C20 1.322(4) ?
N4 C24 1.332(4) ?
N5 C29 1.326(4) ?
N5 C25 1.340(4) ?
N6 C34 1.329(4) ?
N6 C30 1.332(4) ?
O1W H1WA 0.8732 ?
O1W H1WB 0.8701 ?
O1 C4 1.336(4) ?
O1 C1 1.379(6) ?
O2W H2WB 0.8275 ?
O2W H2WA 0.8393 ?
O2 C35 1.364(4) ?
O2 C38 1.373(5) ?
O2A C35 1.404(9) ?
O2A C38A 1.421(9) ?
O3W H3WC 0.8556 ?
O3W H3WA 0.8797 ?
O4W H4WB 0.8839 ?
O4W H4WA 0.8729 ?
O5W H5WA 0.8692 ?
O5W H5WB 0.8890 ?
O6W H6WC 0.8315 ?
O6W H6WA 0.8339 ?
O7W H7WA 0.8667 ?
O7W H7WB 0.8744 ?
O8W H8WC 0.8502 ?
O8W H8WD 0.8528 ?
O9W H9WA 0.8616 ?
O9W H9WB 0.8629 ?
O10W H10A 0.8785 ?
O10W H10B 0.8705 ?
C1 C2 1.299(7) ?
C1 H1A 0.9300 ?
C2 C3 1.394(6) ?
C2 H2A 0.9300 ?
C3 C4 1.334(5) ?
C3 H3A 0.9300 ?
C4 C5 1.432(5) ?
C5 C6 1.394(5) ?
C5 C7 1.400(5) ?
C6 C9 1.368(5) ?
C6 H6 0.9300 ?
C7 C8 1.355(5) ?
C7 H7 0.9300 ?
C8 C15 1.487(4) ?
C9 C10 1.480(4) ?
C10 C11 1.376(5) ?
C11 C12 1.378(5) ?
C11 H11 0.9300 ?
C12 C13 1.356(6) ?
C12 H12 0.9300 ?
C13 C14 1.377(5) ?
C13 H13 0.9300 ?
C14 H14 0.9300 ?
C15 C16 1.373(5) ?
C16 C17 1.364(5) ?
C16 H16 0.9300 ?
C17 C18 1.361(5) ?
C17 H17 0.9300 ?
C18 C19 1.368(5) ?
C18 H18 0.9300 ?
C19 H19 0.9300 ?
C20 C21 1.370(5) ?
C20 H20 0.9300 ?
C21 C22 1.336(6) ?
C21 H21 0.9300 ?
C22 C23 1.379(5) ?
C22 H22 0.9300 ?
C23 C24 1.373(4) ?
C23 H23 0.9300 ?
C24 C25 1.476(5) ?
C25 C26 1.362(5) ?
C26 C27 1.383(5) ?
C26 H26 0.9300 ?
C27 C28 1.389(4) ?
C27 C35 1.435(5) ?
C28 C29 1.374(5) ?
C28 H28 0.9300 ?
C29 C30 1.474(4) ?
C30 C31 1.372(5) ?
C31 C32 1.375(5) ?
C31 H31 0.9300 ?
C32 C33 1.372(5) ?
C32 H32 0.9300 ?
C33 C34 1.365(5) ?
C33 H33 0.9300 ?
C34 H34 0.9300 ?
C35 C36 1.328(6) ?
C35 C36A 1.352(9) ?
C36 C37 1.378(6) ?
C36 H36 0.9300 ?
C36A C37A 1.344(10) ?
C36A H36A 0.9300 ?
C37 C38 1.315(6) ?
C37 H37 0.9300 ?
C37A C38A 1.351(9) ?
C37A H37A 0.9300 ?
C38 H38 0.9300 ?
C38A H38A 0.9300 ?

loop_
_geom_hbond_atom_site_label_D
_geom_hbond_atom_site_label_H
_geom_hbond_atom_site_label_A
_geom_hbond_site_symmetry_A
_geom_hbond_distance_DH
_geom_hbond_distance_HA
_geom_hbond_distance_DA
_geom_hbond_angle_DHA
O1W H1WA Cl1 . 0.87 2.25 3.113(4) 169
O1W H1WB O9W 2_566 0.87 2.06 2.923(6) 175
O2W H2WB O5W 2_666 0.83 1.99 2.813(7) 172
O2W H2WA Cl1 . 0.84 2.39 3.215(4) 168
O3W H3WC O4W . 0.86 2.05 2.760(9) 140
O3W H3WA O6W 1_455 0.88 2.35 3.134(7) 148
O4W H4WB Cl2 . 0.88 2.58 3.107(5) 119
O4W H4WA Cl2 . 0.87 2.56 3.107(5) 122
O5W H5WA Cl2 . 0.87 2.37 3.079(4) 138
O5W H5WB O9W . 0.89 2.16 2.991(6) 156
O6W H6WC O2W 2_666 0.83 2.11 2.929(6) 167
O6W H6WA O7W . 0.83 2.18 2.838(6) 136
O7W H7WA Cl2 . 0.87 2.34 3.190(4) 167
O7W H7WB O4W 2_666 0.87 1.93 2.798(5) 172
O8W H8WC O3W 2_666 0.85 2.06 2.856(8) 155
O8W H8WD Cl2 1_655 0.85 2.40 3.204(6) 157
O9W H9WA O10W 2_665 0.86 1.93 2.756(6) 159
O9W H9WB O1W 1_564 0.86 2.11 2.878(5) 147
O10W H10A Cl1 1_554 0.88 2.27 3.141(4) 171
O10W H10B Cl1 2_656 0.87 2.38 3.225(4) 165

_cod_database_fobs_code 2242200
